data_4101174
_journal_name_full 'Journal of the American Chemical Society'
_journal_paper_doi 10.1021/ja0571646
_journal_year 2006
_chemical_formula_sum 'C18 H22 N2 O6 S'
_chemical_formula_weight 394.44
_space_group_IT_number 19
_symmetry_cell_setting orthorhombic
_symmetry_space_group_name_Hall 'P 2ac 2ab'
_symmetry_space_group_name_H-M 'P 21 21 21'
_cell_angle_alpha 90.00
_cell_angle_beta 90.00
_cell_angle_gamma 90.00
_cell_formula_units_Z 4
_cell_length_a 8.2640(17)
_cell_length_b 14.793(3)
_cell_length_c 15.532(3)
_cell_measurement_temperature 296(2)
_cell_volume 1898.8(7)
_diffrn_ambient_temperature 296(2)
_exptl_crystal_density_diffrn 1.380
_cod_depositor_comments
;
The following automatic conversions were performed:
'_symmetry_cell_setting' value 'Orthorhombic' changed to 'orthorhombic'
according to '/home/saulius/struct/CIF-dictionaries/cif_core.dic'
dictionary named 'cif_core.dic' version 2.4.1 from 2010-06-29.

Automatic conversion script
Id: cif_fix_enum 1527 2010-12-29 10:47:43Z saulius 
;
_cod_database_code 4101174

loop_
_symmetry_equiv_pos_as_xyz
'x, y, z'
'-x+1/2, -y, z+1/2'
'-x, y+1/2, -z+1/2'
'x+1/2, -y+1/2, -z'

loop_
_atom_site_label
_atom_site_type_symbol
_atom_site_fract_x
_atom_site_fract_y
_atom_site_fract_z
_atom_site_U_iso_or_equiv
_atom_site_adp_type
_atom_site_occupancy
_atom_site_symmetry_multiplicity
_atom_site_calc_flag
_atom_site_refinement_flags
_atom_site_disorder_assembly
_atom_site_disorder_group
S1 S 0.01823(8) 0.52346(4) 0.51666(4) 0.05152(18) Uani 1 1 d . . .
O1 O -0.1128(2) 0.58054(12) 0.53862(15) 0.0727(6) Uani 1 1 d . . .
O2 O 0.0849(2) 0.52521(14) 0.43257(11) 0.0715(5) Uani 1 1 d . . .
O3 O 0.6501(2) 0.51093(16) 0.74469(12) 0.0771(6) Uani 1 1 d . . .
O4 O 0.4967(3) 0.63041(12) 0.77368(12) 0.0686(5) Uani 1 1 d . . .
O5 O 0.44419(19) 0.57666(11) 0.56277(10) 0.0493(4) Uani 1 1 d . . .
O6 O 0.5430(3) 0.46392(12) 0.41931(12) 0.0751(6) Uani 1 1 d . . .
N1 N 0.1663(2) 0.54971(11) 0.58327(13) 0.0453(5) Uani 1 1 d . . .
N2 N 0.6508(3) 0.59585(15) 0.37020(14) 0.0600(6) Uani 1 1 d . . .
H2 H 0.7079 0.5730 0.3294 0.072 Uiso 1 1 calc R . .
C1 C -0.1367(3) 0.39564(18) 0.60964(18) 0.0597(7) Uani 1 1 d . . .
H1 H -0.1913 0.4432 0.6358 0.072 Uiso 1 1 calc R . .
C2 C -0.1594(4) 0.3074(2) 0.6369(2) 0.0769(9) Uani 1 1 d . . .
H2A H -0.2314 0.2949 0.6813 0.092 Uiso 1 1 calc R . .
C3 C -0.0753(4) 0.23862(19) 0.5982(2) 0.0760(9) Uani 1 1 d . . .
H3 H -0.0896 0.1797 0.6176 0.091 Uiso 1 1 calc R . .
C4 C 0.0276(4) 0.25448(18) 0.5327(2) 0.0716(8) Uani 1 1 d . . .
H4 H 0.0824 0.2066 0.5071 0.086 Uiso 1 1 calc R . .
C5 C 0.0517(3) 0.34107(16) 0.50362(17) 0.0599(7) Uani 1 1 d . . .
H5 H 0.1225 0.3524 0.4584 0.072 Uiso 1 1 calc R . .
C6 C -0.0310(3) 0.41088(15) 0.54269(15) 0.0460(5) Uani 1 1 d . . .
C7 C 0.1230(3) 0.56867(17) 0.66958(17) 0.0545(6) Uani 1 1 d . . .
H7 H 0.0246 0.5972 0.6799 0.065 Uiso 1 1 calc R . .
C8 C 0.2144(3) 0.54808(18) 0.73578(17) 0.0599(7) Uani 1 1 d . . .
H8 H 0.1824 0.5682 0.7899 0.072 Uiso 1 1 calc R . .
C9 C 0.3648(3) 0.49496(17) 0.72958(15) 0.0535(6) Uani 1 1 d . . .
H9 H 0.3566 0.4473 0.7732 0.064 Uiso 1 1 calc R . .
C10 C 0.3710(3) 0.44726(16) 0.64286(14) 0.0506(6) Uani 1 1 d . . .
H10A H 0.4795 0.4242 0.6336 0.061 Uiso 1 1 calc R . .
H10B H 0.2976 0.3961 0.6439 0.061 Uiso 1 1 calc R . .
C11 C 0.3261(3) 0.50824(15) 0.56901(14) 0.0434(5) Uani 1 1 d . . .
H11 H 0.3241 0.4732 0.5155 0.052 Uiso 1 1 calc R . .
C12 C 0.5201(3) 0.54613(18) 0.74881(14) 0.0564(6) Uani 1 1 d . . .
C13 C 0.6401(5) 0.6825(3) 0.7971(2) 0.0901(11) Uani 1 1 d . . .
H13A H 0.7216 0.6423 0.8205 0.108 Uiso 1 1 calc R . .
H13B H 0.6121 0.7262 0.8411 0.108 Uiso 1 1 calc R . .
C14 C 0.7062(5) 0.7298(3) 0.7216(3) 0.1011(12) Uani 1 1 d . . .
H14A H 0.7393 0.6863 0.6793 0.121 Uiso 1 1 calc R . .
H14B H 0.7977 0.7654 0.7388 0.121 Uiso 1 1 calc R . .
H14C H 0.6246 0.7685 0.6976 0.121 Uiso 1 1 calc R . .
C15 C 0.4629(3) 0.61078(14) 0.47795(15) 0.0465(5) Uani 1 1 d . . .
H15 H 0.3565 0.6236 0.4529 0.056 Uiso 1 1 calc R . .
C16 C 0.5660(3) 0.69498(16) 0.47644(18) 0.0580(6) Uani 1 1 d . . .
H16A H 0.6437 0.6946 0.5232 0.070 Uiso 1 1 calc R . .
H16B H 0.4996 0.7488 0.4810 0.070 Uiso 1 1 calc R . .
C17 C 0.6508(4) 0.69109(19) 0.38985(19) 0.0663(7) Uani 1 1 d . . .
H17A H 0.5919 0.7252 0.3467 0.080 Uiso 1 1 calc R . .
H17B H 0.7603 0.7144 0.3938 0.080 Uiso 1 1 calc R . .
C18 C 0.5556(3) 0.54638(16) 0.42010(15) 0.0511(6) Uani 1 1 d . . .

loop_
_atom_site_aniso_label
_atom_site_aniso_U_11
_atom_site_aniso_U_22
_atom_site_aniso_U_33
_atom_site_aniso_U_23
_atom_site_aniso_U_13
_atom_site_aniso_U_12
S1 0.0514(3) 0.0481(3) 0.0551(3) 0.0107(3) -0.0099(3) -0.0025(3)
O1 0.0585(11) 0.0530(10) 0.1068(16) 0.0075(11) -0.0232(11) 0.0102(9)
O2 0.0790(13) 0.0886(13) 0.0469(10) 0.0193(10) -0.0134(9) -0.0221(12)
O3 0.0681(12) 0.1037(16) 0.0594(12) -0.0107(11) -0.0140(10) 0.0248(13)
O4 0.0666(11) 0.0681(11) 0.0711(12) -0.0162(9) -0.0014(11) -0.0046(11)
O5 0.0504(10) 0.0593(9) 0.0381(8) -0.0025(7) 0.0007(7) -0.0101(8)
O6 0.1058(16) 0.0505(10) 0.0688(12) -0.0096(9) 0.0259(12) -0.0054(11)
N1 0.0470(11) 0.0410(10) 0.0479(11) 0.0015(9) 0.0005(9) -0.0004(8)
N2 0.0646(14) 0.0634(13) 0.0519(13) 0.0045(10) 0.0170(11) 0.0031(11)
C1 0.0600(16) 0.0578(14) 0.0611(17) -0.0059(12) 0.0077(14) -0.0072(13)
C2 0.087(2) 0.081(2) 0.0629(18) 0.0080(16) 0.0090(17) -0.0316(19)
C3 0.101(3) 0.0449(14) 0.082(2) 0.0106(15) -0.014(2) -0.0129(16)
C4 0.081(2) 0.0518(14) 0.082(2) -0.0072(14) -0.0069(19) 0.0030(15)
C5 0.0662(17) 0.0584(15) 0.0551(16) -0.0044(11) 0.0024(13) -0.0013(12)
C6 0.0458(13) 0.0454(11) 0.0467(13) -0.0016(9) -0.0059(11) -0.0024(11)
C7 0.0495(14) 0.0535(14) 0.0605(16) -0.0152(12) 0.0069(13) 0.0020(12)
C8 0.0620(16) 0.0711(18) 0.0466(14) -0.0169(13) 0.0098(13) -0.0048(13)
C9 0.0691(16) 0.0557(14) 0.0356(12) 0.0017(10) 0.0007(12) 0.0019(12)
C10 0.0619(15) 0.0432(12) 0.0466(14) -0.0006(10) -0.0013(12) 0.0072(11)
C11 0.0503(13) 0.0443(11) 0.0356(12) -0.0038(10) 0.0021(10) -0.0016(10)
C12 0.0617(16) 0.0762(17) 0.0312(11) -0.0022(10) -0.0059(11) 0.0116(14)
C13 0.085(2) 0.104(3) 0.081(2) -0.028(2) -0.001(2) -0.018(2)
C14 0.094(3) 0.105(3) 0.104(3) -0.028(2) 0.008(2) -0.029(2)
C15 0.0471(13) 0.0509(12) 0.0415(12) 0.0068(10) -0.0026(11) 0.0009(10)
C16 0.0594(15) 0.0445(12) 0.0701(17) 0.0004(12) 0.0049(14) 0.0019(11)
C17 0.0684(18) 0.0587(15) 0.0719(19) 0.0134(14) 0.0131(15) -0.0032(15)
C18 0.0615(16) 0.0521(14) 0.0397(12) 0.0021(10) 0.0008(11) -0.0023(11)

loop_
_geom_bond_atom_site_label_1
_geom_bond_atom_site_label_2
_geom_bond_distance
_geom_bond_site_symmetry_2
_geom_bond_publ_flag
S1 O1 1.415(2) . ?
S1 O2 1.418(2) . ?
S1 N1 1.649(2) . ?
S1 C6 1.761(2) . ?
O3 C12 1.195(3) . ?
O4 C12 1.319(3) . ?
O4 C13 1.459(4) . ?
O5 C11 1.409(3) . ?
O5 C15 1.419(3) . ?
O6 C18 1.224(3) . ?
N1 C7 1.415(3) . ?
N1 C11 1.473(3) . ?
N2 C18 1.325(3) . ?
N2 C17 1.442(4) . ?
C1 C6 1.377(4) . ?
C1 C2 1.385(4) . ?
C2 C3 1.371(5) . ?
C3 C4 1.346(4) . ?
C4 C5 1.373(4) . ?
C5 C6 1.379(3) . ?
C7 C8 1.312(4) . ?
C8 C9 1.473(4) . ?
C9 C10 1.521(3) . ?
C9 C12 1.520(4) . ?
C10 C11 1.506(3) . ?
C13 C14 1.470(5) . ?
C15 C16 1.509(3) . ?
C15 C18 1.517(3) . ?
C16 C17 1.518(4) . ?

loop_
_cod_related_entry_id
_cod_related_entry_database
_cod_related_entry_code
1 ChemSpider 9727734
